data_1553213
loop_
_publ_author_name
'Fu, Jian-Guo'
'Xu, Guang-Qiang'
'Ding, Rui'
'Lin, Guo-Qiang'
'Sun, Bing-Feng'

_publ_section_title
;
 Asymmetric total synthesis of Lycopodium alkaloids \a-obscurine,
 N-desmethyl-\a-obscurine, \b-obscurine and N-desmethyl-\b-obscurine
;
_journal_issue 1
_journal_name_full 'Organic Chemistry Frontiers'
_journal_page_first 62
_journal_paper_doi 10.1039/C5QO00355E
_journal_volume 3
_journal_year 2016
_chemical_absolute_configuration ad
_chemical_formula_sum 'C17 H25 Cl N2 O2'
_chemical_formula_weight 324.84
_space_group_IT_number 20
_space_group_name_Hall 'C 2c 2'
_space_group_name_H-M_alt 'C 2 2 21'
_symmetry_cell_setting orthorhombic
_symmetry_space_group_name_H-M 'C 2 2 21'
_atom_sites_solution_hydrogens geom
_atom_sites_solution_primary direct
_atom_sites_solution_secondary difmap
_audit_creation_method SHELXL-97
_audit_update_record
;
2015-07-14 deposited with the CCDC.
2015-11-24 downloaded from the CCDC.
;
_cell_angle_alpha 90.00
_cell_angle_beta 90.00
_cell_angle_gamma 90.00
_cell_formula_units_Z 8
_cell_length_a 10.351(3)
_cell_length_b 11.942(3)
_cell_length_c 26.963(6)
_cell_measurement_reflns_used 1513
_cell_measurement_temperature 293(2)
_cell_measurement_theta_max 40.079
_cell_measurement_theta_min 5.201
_cell_volume 3332.9(15)
_computing_cell_refinement 'Bruker SMART'
_computing_data_collection 'Bruker SMART'
_computing_data_reduction 'Bruker SHELXTL'
_computing_molecular_graphics 'Bruker SHELXTL'
_computing_publication_material 'Bruker SHELXTL'
_computing_structure_refinement 'SHELXL-97 (Sheldrick, 1997)'
_computing_structure_solution 'SHELXS-97 (Sheldrick, 1990)'
_diffrn_ambient_temperature 293(2)
_diffrn_measured_fraction_theta_full 1.000
_diffrn_measured_fraction_theta_max 1.000
_diffrn_measurement_device_type 'CCD area detector'
_diffrn_measurement_method 'phi and omega scans'
_diffrn_radiation_monochromator graphite
_diffrn_radiation_source 'fine-focus sealed tube'
_diffrn_radiation_type MoK\a
_diffrn_radiation_wavelength 0.71073
_diffrn_reflns_av_R_equivalents 0.0558
_diffrn_reflns_av_sigmaI/netI 0.0566
_diffrn_reflns_limit_h_max 12
_diffrn_reflns_limit_h_min -12
_diffrn_reflns_limit_k_max 14
_diffrn_reflns_limit_k_min -14
_diffrn_reflns_limit_l_max 32
_diffrn_reflns_limit_l_min -18
_diffrn_reflns_number 9747
_diffrn_reflns_theta_full 25.50
_diffrn_reflns_theta_max 25.50
_diffrn_reflns_theta_min 1.51
_exptl_absorpt_coefficient_mu 0.238
_exptl_absorpt_correction_T_max 1.00000
_exptl_absorpt_correction_T_min 0.52853
_exptl_absorpt_correction_type empirical
_exptl_absorpt_process_details sadabs
_exptl_crystal_colour colorless
_exptl_crystal_density_diffrn 1.295
_exptl_crystal_density_method 'not measured'
_exptl_crystal_description prismatic
_exptl_crystal_F_000 1392
_exptl_crystal_size_max 0.121
_exptl_crystal_size_mid 0.110
_exptl_crystal_size_min 0.056
_refine_diff_density_max 0.246
_refine_diff_density_min -0.179
_refine_diff_density_rms 0.045
_refine_ls_abs_structure_details 'Flack H D (1983), Acta Cryst. A39, 876-881'
_refine_ls_abs_structure_Flack -0.08(9)
_refine_ls_extinction_method none
_refine_ls_goodness_of_fit_ref 1.046
_refine_ls_hydrogen_treatment mixed
_refine_ls_matrix_type full
_refine_ls_number_parameters 213
_refine_ls_number_reflns 3121
_refine_ls_number_restraints 3
_refine_ls_restrained_S_all 1.047
_refine_ls_R_factor_all 0.0725
_refine_ls_R_factor_gt 0.0543
_refine_ls_shift/su_max 0.002
_refine_ls_shift/su_mean 0.000
_refine_ls_structure_factor_coef Fsqd
_refine_ls_weighting_details 'calc w=1/[\s^2^(Fo^2^)+(0.0556P)^2^+0.0000P] where P=(Fo^2^+2Fc^2^)/3'
_refine_ls_weighting_scheme calc
_refine_ls_wR_factor_gt 0.1086
_refine_ls_wR_factor_ref 0.1165
_reflns_number_gt 2455
_reflns_number_total 3121
_reflns_threshold_expression >2sigma(I)
_cod_data_source_file c5qo00355e2.cif
_cod_data_source_block cd212638
_cod_depositor_comments
;
The following automatic conversions were performed:

data item '_symmetry_cell_setting' value 'Orthorhombic' was changed
to 'orthorhombic' in accordance with the
/home/saulius/struct/COD-crude-data/automatic-downloads/DataCite-retrospective/RSC/depositions/lib/dictionaries/cif_core.dic
dictionary named 'cif_core.dic' version 2.4.2 last updated on
2011-04-26.

Automatic conversion script
Id: cif_fix_values 6909 2019-04-08 15:41:33Z antanas 
;
_cod_original_cell_volume 3333.0(14)
_cod_original_sg_symbol_H-M C222(1)
_cod_database_code 1553213

loop_
_symmetry_equiv_pos_as_xyz
'x, y, z'
'-x, -y, z+1/2'
'-x, y, -z+1/2'
'x, -y, -z'
'x+1/2, y+1/2, z'
'-x+1/2, -y+1/2, z+1/2'
'-x+1/2, y+1/2, -z+1/2'
'x+1/2, -y+1/2, -z'

loop_
_atom_site_label
_atom_site_type_symbol
_atom_site_fract_x
_atom_site_fract_y
_atom_site_fract_z
_atom_site_U_iso_or_equiv
_atom_site_adp_type
_atom_site_occupancy
_atom_site_symmetry_multiplicity
_atom_site_calc_flag
_atom_site_refinement_flags
Cl1 Cl 0.84872(8) 0.24984(8) 0.30999(3) 0.0472(2) Uani 1 1 d .
N1 N 0.8543(3) 0.1988(2) 0.19579(10) 0.0413(7) Uani 1 1 d D
N2 N 0.6891(3) 0.1884(3) 0.02910(9) 0.0443(7) Uani 1 1 d .
O1 O 0.6229(2) 0.3128(2) 0.22611(9) 0.0512(7) Uani 1 1 d D
O2 O 0.8114(2) 0.1130(2) -0.03383(8) 0.0556(7) Uani 1 1 d .
C1 C 0.6310(3) 0.2588(3) 0.17857(11) 0.0439(8) Uani 1 1 d .
C2 C 0.5892(3) 0.1375(3) 0.18328(13) 0.0508(9) Uani 1 1 d .
H2A H 0.5886 0.1033 0.1506 0.061 Uiso 1 1 calc R
H2B H 0.5017 0.1348 0.1962 0.061 Uiso 1 1 calc R
C3 C 0.6772(4) 0.0703(3) 0.21714(13) 0.0538(10) Uani 1 1 d .
H3A H 0.6704 0.0986 0.2508 0.065 Uiso 1 1 calc R
H3B H 0.6502 -0.0075 0.2172 0.065 Uiso 1 1 calc R
C4 C 0.8163(4) 0.0781(3) 0.19999(12) 0.0500(9) Uani 1 1 d .
H4A H 0.8722 0.0404 0.2235 0.060 Uiso 1 1 calc R
H4B H 0.8257 0.0416 0.1681 0.060 Uiso 1 1 calc R
C5 C 0.7728(3) 0.2675(3) 0.16065(10) 0.0332(7) Uani 1 1 d .
C6 C 0.8226(3) 0.3875(3) 0.16315(13) 0.0477(9) Uani 1 1 d .
H6A H 0.9108 0.3891 0.1510 0.057 Uiso 1 1 calc R
H6B H 0.8240 0.4112 0.1975 0.057 Uiso 1 1 calc R
C7 C 0.7419(4) 0.4709(3) 0.13324(16) 0.0644(12) Uani 1 1 d .
H7 H 0.7583 0.5442 0.1483 0.077 Uiso 1 1 calc R
C8 C 0.5967(4) 0.4480(4) 0.14121(17) 0.0712(13) Uani 1 1 d .
H8A H 0.5718 0.4825 0.1723 0.085 Uiso 1 1 calc R
H8B H 0.5497 0.4864 0.1151 0.085 Uiso 1 1 calc R
C9 C 0.5508(4) 0.3270(3) 0.14223(13) 0.0535(10) Uani 1 1 d .
H9 H 0.4614 0.3269 0.1542 0.064 Uiso 1 1 calc R
C10 C 0.5522(3) 0.2690(4) 0.09125(13) 0.0550(10) Uani 1 1 d .
H10A H 0.4903 0.2080 0.0917 0.066 Uiso 1 1 calc R
H10B H 0.5242 0.3223 0.0663 0.066 Uiso 1 1 calc R
C11 C 0.6817(3) 0.2234(3) 0.07652(11) 0.0395(8) Uani 1 1 d .
C12 C 0.7854(3) 0.2217(2) 0.10821(10) 0.0309(7) Uani 1 1 d .
C13 C 0.9044(3) 0.1879(3) 0.08909(11) 0.0350(7) Uani 1 1 d .
H13 H 0.9775 0.1891 0.1091 0.042 Uiso 1 1 calc R
C14 C 0.9135(3) 0.1532(3) 0.04115(11) 0.0431(8) Uani 1 1 d .
H14 H 0.9921 0.1309 0.0277 0.052 Uiso 1 1 calc R
C15 C 0.8004(4) 0.1522(3) 0.01300(11) 0.0424(8) Uani 1 1 d .
C16 C 0.6989(5) 0.1153(4) -0.06434(13) 0.0776(14) Uani 1 1 d .
H16A H 0.6305 0.0749 -0.0483 0.116 Uiso 1 1 calc R
H16B H 0.7179 0.0811 -0.0957 0.116 Uiso 1 1 calc R
H16C H 0.6727 0.1916 -0.0695 0.116 Uiso 1 1 calc R
C17 C 0.7819(5) 0.4825(4) 0.07917(18) 0.0807(14) Uani 1 1 d .
H17A H 0.7679 0.4127 0.0623 0.121 Uiso 1 1 calc R
H17B H 0.8717 0.5020 0.0774 0.121 Uiso 1 1 calc R
H17C H 0.7312 0.5401 0.0637 0.121 Uiso 1 1 calc R
H1A H 0.848(4) 0.227(3) 0.2250(8) 0.054(10) Uiso 1 1 d D
H2 H 0.934(2) 0.205(3) 0.1910(16) 0.076(14) Uiso 1 1 d D
H1 H 0.659(6) 0.300(5) 0.2515(14) 0.16(3) Uiso 1 1 d D

loop_
_atom_site_aniso_label
_atom_site_aniso_U_11
_atom_site_aniso_U_22
_atom_site_aniso_U_33
_atom_site_aniso_U_23
_atom_site_aniso_U_13
_atom_site_aniso_U_12
Cl1 0.0442(4) 0.0616(5) 0.0358(4) -0.0041(4) 0.0018(3) 0.0034(5)
N1 0.0374(17) 0.0594(18) 0.0271(14) -0.0020(14) -0.0008(14) -0.0036(14)
N2 0.0373(16) 0.0628(19) 0.0330(14) -0.0008(13) -0.0029(12) 0.0036(14)
O1 0.0378(15) 0.0791(19) 0.0368(13) -0.0233(13) 0.0041(11) 0.0102(12)
O2 0.0615(17) 0.0784(18) 0.0270(11) -0.0088(12) 0.0036(12) 0.0011(14)
C1 0.0306(16) 0.063(2) 0.0383(17) -0.0136(18) 0.0076(12) -0.0021(18)
C2 0.0365(19) 0.071(2) 0.045(2) -0.0081(19) 0.0131(16) -0.0135(18)
C3 0.063(3) 0.057(2) 0.0417(18) 0.0021(17) 0.0069(18) -0.015(2)
C4 0.055(2) 0.057(2) 0.0386(19) 0.0058(17) 0.0010(17) 0.0046(18)
C5 0.0290(16) 0.0398(18) 0.0308(14) -0.0032(15) 0.0025(12) 0.0019(14)
C6 0.049(2) 0.045(2) 0.049(2) -0.0168(17) 0.0119(17) -0.0036(17)
C7 0.076(3) 0.040(2) 0.077(3) -0.007(2) 0.012(2) 0.014(2)
C8 0.064(3) 0.068(3) 0.082(3) -0.005(3) 0.004(2) 0.034(2)
C9 0.0309(19) 0.076(3) 0.054(2) -0.012(2) 0.0024(17) 0.0165(19)
C10 0.0428(19) 0.078(3) 0.0439(19) -0.006(2) -0.0046(16) 0.017(2)
C11 0.0339(18) 0.049(2) 0.0352(16) 0.0002(15) -0.0003(13) 0.0053(15)
C12 0.0324(16) 0.0337(18) 0.0267(14) 0.0012(13) 0.0047(13) -0.0008(13)
C13 0.0318(16) 0.0452(19) 0.0279(15) 0.0021(15) -0.0016(14) 0.0032(15)
C14 0.0363(19) 0.061(2) 0.0317(17) -0.0033(17) 0.0077(15) 0.0081(16)
C15 0.049(2) 0.050(2) 0.0286(16) -0.0014(16) 0.0026(15) -0.0002(17)
C16 0.088(3) 0.110(4) 0.0341(19) -0.016(2) -0.015(2) 0.016(3)
C17 0.091(4) 0.063(3) 0.088(3) 0.026(3) 0.011(3) 0.013(3)

loop_
_atom_type_symbol
_atom_type_description
_atom_type_scat_dispersion_real
_atom_type_scat_dispersion_imag
_atom_type_scat_source
C C 0.0033 0.0016 'International Tables Vol C Tables 4.2.6.8 and 6.1.1.4'
H H 0.0000 0.0000 'International Tables Vol C Tables 4.2.6.8 and 6.1.1.4'
N N 0.0061 0.0033 'International Tables Vol C Tables 4.2.6.8 and 6.1.1.4'
O O 0.0106 0.0060 'International Tables Vol C Tables 4.2.6.8 and 6.1.1.4'
Cl Cl 0.1484 0.1585 'International Tables Vol C Tables 4.2.6.8 and 6.1.1.4'

loop_
_geom_angle_atom_site_label_1
_geom_angle_atom_site_label_2
_geom_angle_atom_site_label_3
_geom_angle
C4 N1 C5 115.1(3)
C4 N1 H1A 106(2)
C5 N1 H1A 109(2)
C4 N1 H2 111(3)
C5 N1 H2 114(3)
H1A N1 H2 101(4)
C15 N2 C11 117.9(3)
C1 O1 H1 131(5)
C15 O2 C16 117.6(3)
O1 C1 C2 109.7(3)
O1 C1 C9 107.6(3)
C2 C1 C9 114.2(3)
O1 C1 C5 107.7(2)
C2 C1 C5 111.1(3)
C9 C1 C5 106.3(3)
C1 C2 C3 112.5(3)
C1 C2 H2A 109.1
C3 C2 H2A 109.1
C1 C2 H2B 109.1
C3 C2 H2B 109.1
H2A C2 H2B 107.8
C4 C3 C2 110.8(3)
C4 C3 H3A 109.5
C2 C3 H3A 109.5
C4 C3 H3B 109.5
C2 C3 H3B 109.5
H3A C3 H3B 108.1
N1 C4 C3 109.4(3)
N1 C4 H4A 109.8
C3 C4 H4A 109.8
N1 C4 H4B 109.8
C3 C4 H4B 109.8
H4A C4 H4B 108.3
N1 C5 C12 109.8(2)
N1 C5 C6 107.1(3)
C12 C5 C6 110.5(2)
N1 C5 C1 107.3(2)
C12 C5 C1 110.3(2)
C6 C5 C1 111.7(3)
C5 C6 C7 113.8(3)
C5 C6 H6A 108.8
C7 C6 H6A 108.8
C5 C6 H6B 108.8
C7 C6 H6B 108.8
H6A C6 H6B 107.7
C17 C7 C6 114.6(3)
C17 C7 C8 114.5(4)
C6 C7 C8 110.1(3)
C17 C7 H7 105.6
C6 C7 H7 105.6
C8 C7 H7 105.6
C9 C8 C7 118.4(3)
C9 C8 H8A 107.7
C7 C8 H8A 107.7
C9 C8 H8B 107.7
C7 C8 H8B 107.7
H8A C8 H8B 107.1
C1 C9 C8 110.5(3)
C1 C9 C10 109.2(3)
C8 C9 C10 114.1(3)
C1 C9 H9 107.6
C8 C9 H9 107.6
C10 C9 H9 107.6
C11 C10 C9 114.1(3)
C11 C10 H10A 108.7
C9 C10 H10A 108.7
C11 C10 H10B 108.7
C9 C10 H10B 108.7
H10A C10 H10B 107.6
N2 C11 C12 122.8(3)
N2 C11 C10 114.5(3)
C12 C11 C10 122.7(3)
C11 C12 C13 117.7(3)
C11 C12 C5 120.4(3)
C13 C12 C5 121.6(3)
C14 C13 C12 120.1(3)
C14 C13 H13 120.0
C12 C13 H13 120.0
C13 C14 C15 117.5(3)
C13 C14 H14 121.3
C15 C14 H14 121.3
N2 C15 O2 119.9(3)
N2 C15 C14 123.9(3)
O2 C15 C14 116.2(3)
O2 C16 H16A 109.5
O2 C16 H16B 109.5
H16A C16 H16B 109.5
O2 C16 H16C 109.5
H16A C16 H16C 109.5
H16B C16 H16C 109.5
C7 C17 H17A 109.5
C7 C17 H17B 109.5
H17A C17 H17B 109.5
C7 C17 H17C 109.5
H17A C17 H17C 109.5
H17B C17 H17C 109.5

loop_
_geom_bond_atom_site_label_1
_geom_bond_atom_site_label_2
_geom_bond_distance
N1 C4 1.499(5)
N1 C5 1.511(4)
N1 H1A 0.857(18)
N1 H2 0.842(19)
N2 C15 1.306(4)
N2 C11 1.348(4)
O1 C1 1.437(4)
O1 H1 0.80(2)
O2 C15 1.352(4)
O2 C16 1.425(5)
C1 C2 1.518(5)
C1 C9 1.521(5)
C1 C5 1.549(4)
C2 C3 1.519(6)
C2 H2A 0.9700
C2 H2B 0.9700
C3 C4 1.515(5)
C3 H3A 0.9700
C3 H3B 0.9700
C4 H4A 0.9700
C4 H4B 0.9700
C5 C12 1.522(4)
C5 C6 1.524(5)
C6 C7 1.530(5)
C6 H6A 0.9700
C6 H6B 0.9700
C7 C17 1.522(6)
C7 C8 1.543(6)
C7 H7 0.9800
C8 C9 1.521(6)
C8 H8A 0.9700
C8 H8B 0.9700
C9 C10 1.540(5)
C9 H9 0.9800
C10 C11 1.500(5)
C10 H10A 0.9700
C10 H10B 0.9700
C11 C12 1.373(4)
C12 C13 1.394(4)
C13 C14 1.361(4)
C13 H13 0.9300
C14 C15 1.395(5)
C14 H14 0.9300
C16 H16A 0.9600
C16 H16B 0.9600
C16 H16C 0.9600
C17 H17A 0.9600
C17 H17B 0.9600
C17 H17C 0.9600

loop_
_geom_hbond_atom_site_label_D
_geom_hbond_atom_site_label_H
_geom_hbond_atom_site_label_A
_geom_hbond_distance_DH
_geom_hbond_distance_HA
_geom_hbond_distance_DA
_geom_hbond_angle_DHA
_geom_hbond_site_symmetry_A
O1 H1 Cl1 0.80(2) 2.59(3) 3.339(3) 158(6) .
N1 H1A Cl1 0.857(18) 2.31(2) 3.139(3) 163(3) .
N1 H2 Cl1 0.842(19) 2.31(2) 3.138(3) 169(4) 3_755

loop_
_geom_torsion_atom_site_label_1
_geom_torsion_atom_site_label_2
_geom_torsion_atom_site_label_3
_geom_torsion_atom_site_label_4
_geom_torsion
O1 C1 C2 C3 -63.1(3)
C9 C1 C2 C3 176.0(3)
C5 C1 C2 C3 55.8(4)
C1 C2 C3 C4 -55.4(4)
C5 N1 C4 C3 -58.5(3)
C2 C3 C4 N1 54.4(4)
C4 N1 C5 C12 -62.2(3)
C4 N1 C5 C6 177.7(3)
C4 N1 C5 C1 57.7(3)
O1 C1 C5 N1 65.8(3)
C2 C1 C5 N1 -54.4(3)
C9 C1 C5 N1 -179.1(3)
O1 C1 C5 C12 -174.6(3)
C2 C1 C5 C12 65.2(3)
C9 C1 C5 C12 -59.5(4)
O1 C1 C5 C6 -51.3(4)
C2 C1 C5 C6 -171.5(3)
C9 C1 C5 C6 63.8(3)
N1 C5 C6 C7 -174.5(3)
C12 C5 C6 C7 65.9(4)
C1 C5 C6 C7 -57.3(4)
C5 C6 C7 C17 -87.7(4)
C5 C6 C7 C8 43.0(4)
C17 C7 C8 C9 89.4(5)
C6 C7 C8 C9 -41.3(5)
O1 C1 C9 C8 56.2(4)
C2 C1 C9 C8 178.2(3)
C5 C1 C9 C8 -59.0(4)
O1 C1 C9 C10 -177.5(3)
C2 C1 C9 C10 -55.6(4)
C5 C1 C9 C10 67.3(4)
C7 C8 C9 C1 51.5(5)
C7 C8 C9 C10 -72.0(5)
C1 C9 C10 C11 -41.5(5)
C8 C9 C10 C11 82.7(4)
C15 N2 C11 C12 -0.5(5)
C15 N2 C11 C10 177.0(3)
C9 C10 C11 N2 -170.1(3)
C9 C10 C11 C12 7.5(5)
N2 C11 C12 C13 3.7(5)
C10 C11 C12 C13 -173.7(3)
N2 C11 C12 C5 177.1(3)
C10 C11 C12 C5 -0.3(5)
N1 C5 C12 C11 144.9(3)
C6 C5 C12 C11 -97.2(3)
C1 C5 C12 C11 26.8(4)
N1 C5 C12 C13 -42.0(4)
C6 C5 C12 C13 76.0(4)
C1 C5 C12 C13 -160.0(3)
C11 C12 C13 C14 -3.0(5)
C5 C12 C13 C14 -176.3(3)
C12 C13 C14 C15 -0.5(5)
C11 N2 C15 O2 177.9(3)
C11 N2 C15 C14 -3.5(5)
C16 O2 C15 N2 1.4(5)
C16 O2 C15 C14 -177.3(4)
C13 C14 C15 N2 4.0(5)
C13 C14 C15 O2 -177.4(3)
